data_7154118
loop_
_publ_author_name
'Bhowmik, Sandip'
'Ghosh, Biswa Nath'
'Rissanen, Kari'

_publ_section_title
;
 Transition metal ion induced hydrogelation by amino-terpyridine ligands.
;
_journal_issue 44
_journal_name_full 'Organic &amp; biomolecular chemistry'
_journal_page_first 8836
_journal_page_last 8839
_journal_paper_doi 10.1039/c4ob01867b
_journal_volume 12
_journal_year 2014
_chemical_formula_moiety 'C21 H16 Cl2 Hg N4'
_chemical_formula_sum 'C21 H16 Cl2 Hg N4'
_chemical_formula_weight 595.87
_space_group_IT_number 14
_symmetry_cell_setting monoclinic
_symmetry_space_group_name_Hall '-P 2yn'
_symmetry_space_group_name_H-M 'P 1 21/n 1'
_atom_sites_solution_hydrogens geom
_atom_sites_solution_primary direct
_atom_sites_solution_secondary difmap
_audit_creation_method SHELXL-97
_cell_angle_alpha 90.00
_cell_angle_beta 107.168(3)
_cell_angle_gamma 90.00
_cell_formula_units_Z 4
_cell_length_a 12.9410(3)
_cell_length_b 9.8715(2)
_cell_length_c 16.0933(4)
_cell_measurement_reflns_used 3527
_cell_measurement_temperature 173.01(10)
_cell_measurement_theta_max 29.2890
_cell_measurement_theta_min 2.4500
_cell_volume 1964.27(8)
_computing_cell_refinement
;
CrysAlisPro, Agilent Technologies,
Version 1.171.36.28 (release 01-02-2013 CrysAlis171 .NET)
(compiled Feb  1 2013,16:14:44)
;
_computing_data_collection
;
CrysAlisPro, Agilent Technologies,
Version 1.171.36.28 (release 01-02-2013 CrysAlis171 .NET)
(compiled Feb  1 2013,16:14:44)
;
_computing_data_reduction
;
CrysAlisPro, Agilent Technologies,
Version 1.171.36.28 (release 01-02-2013 CrysAlis171 .NET)
(compiled Feb  1 2013,16:14:44)
;
_computing_publication_material 'WinGX (Farrugia, 2012)'
_computing_structure_refinement 'SHELXL-97 (Sheldrick, 2008)'
_computing_structure_solution
;
SUPERFLIP, J. Appl. Cryst. (2007) 40, 786-790
;
_diffrn_ambient_temperature 173.01(10)
_diffrn_detector_area_resol_mean 16.0107
_diffrn_measured_fraction_theta_full 1.000
_diffrn_measured_fraction_theta_max 1.000
_diffrn_measurement_device_type 'SuperNova, Single source at offset, Eos'
_diffrn_measurement_method '\w scans'
_diffrn_radiation_monochromator mirror
_diffrn_radiation_source 'SuperNova (Mo) X-ray Source'
_diffrn_radiation_type MoK\a
_diffrn_radiation_wavelength 0.71073
_diffrn_reflns_av_R_equivalents 0.0294
_diffrn_reflns_av_sigmaI/netI 0.0416
_diffrn_reflns_limit_h_max 14
_diffrn_reflns_limit_h_min -15
_diffrn_reflns_limit_k_max 11
_diffrn_reflns_limit_k_min -8
_diffrn_reflns_limit_l_max 17
_diffrn_reflns_limit_l_min -19
_diffrn_reflns_number 7717
_diffrn_reflns_theta_full 25.50
_diffrn_reflns_theta_max 25.50
_diffrn_reflns_theta_min 2.40
_exptl_absorpt_coefficient_mu 8.122
_exptl_absorpt_correction_T_max 0.434
_exptl_absorpt_correction_T_min 0.179
_exptl_absorpt_correction_type analytical
_exptl_absorpt_process_details
;
CrysAlisPro, Agilent Technologies,
Version 1.171.37.31 (release 14-01-2014 CrysAlis171 .NET)
(compiled Jan 14 2014,18:38:05)
Analytical numeric absorption correction using a multifaceted crystal
            model based on expressions derived by R.C. Clark & J.S. Reid.
(Clark, R. C. & Reid, J. S. (1995). Acta Cryst. A51, 887-897)
Empirical absorption correction using spherical harmonics,
 implemented in SCALE3 ABSPACK scaling algorithm.
;
_exptl_crystal_colour red
_exptl_crystal_density_diffrn 2.015
_exptl_crystal_density_method 'not measured'
_exptl_crystal_description block
_exptl_crystal_F_000 1136
_exptl_crystal_size_max 0.54
_exptl_crystal_size_mid 0.26
_exptl_crystal_size_min 0.15
_refine_diff_density_max 0.959
_refine_diff_density_min -1.030
_refine_diff_density_rms 0.111
_refine_ls_extinction_method none
_refine_ls_goodness_of_fit_ref 1.020
_refine_ls_hydrogen_treatment mixed
_refine_ls_matrix_type full
_refine_ls_number_parameters 261
_refine_ls_number_reflns 3654
_refine_ls_number_restraints 0
_refine_ls_restrained_S_all 1.020
_refine_ls_R_factor_all 0.0358
_refine_ls_R_factor_gt 0.0287
_refine_ls_shift/su_max 0.001
_refine_ls_shift/su_mean 0.000
_refine_ls_structure_factor_coef Fsqd
_refine_ls_weighting_details 'calc w=1/[\s^2^(Fo^2^)+(0.0309P)^2^+0.0000P] where P=(Fo^2^+2Fc^2^)/3'
_refine_ls_weighting_scheme calc
_refine_ls_wR_factor_gt 0.0643
_refine_ls_wR_factor_ref 0.0689
_reflns_number_gt 3152
_reflns_number_total 3654
_reflns_threshold_expression >2\s(I)
_cod_data_source_file c4ob01867b2.cif
_cod_data_source_block HgCl2(L2)
_cod_depositor_comments 'Adding full bibliography for 7154114--7154118.cif.'
_cod_original_sg_symbol_H-M P21/n
_cod_database_code 7154118

loop_
_symmetry_equiv_pos_as_xyz
'x, y, z'
'-x+1/2, y+1/2, -z+1/2'
'-x, -y, -z'
'x-1/2, -y-1/2, z-1/2'

loop_
_atom_site_label
_atom_site_type_symbol
_atom_site_fract_x
_atom_site_fract_y
_atom_site_fract_z
_atom_site_U_iso_or_equiv
_atom_site_adp_type
_atom_site_occupancy
_atom_site_symmetry_multiplicity
_atom_site_calc_flag
_atom_site_refinement_flags
Hg1 Hg 0.018917(15) 0.77164(2) 0.346036(11) 0.03782(9) Uani 1 1 d .
Cl1 Cl 0.06291(10) 0.80961(13) 0.20703(7) 0.0429(3) Uani 1 1 d .
Cl2 Cl -0.13149(10) 0.63395(13) 0.35440(8) 0.0451(3) Uani 1 1 d .
N1 N 0.1702(3) 0.6239(4) 0.4103(2) 0.0356(9) Uani 1 1 d .
N2 N 0.1610(3) 0.8858(4) 0.4495(2) 0.0311(9) Uani 1 1 d .
N3 N -0.0336(3) 0.9987(4) 0.3709(2) 0.0339(9) Uani 1 1 d .
N4 N 0.6885(4) 1.3523(6) 0.7510(3) 0.0438(11) Uani 1 1 d .
H4A H 0.750(5) 1.321(6) 0.750(3) 0.056(18) Uiso 1 1 d .
H4B H 0.677(5) 1.430(6) 0.759(3) 0.07(2) Uiso 1 1 d .
C1 C 0.1699(4) 0.4948(5) 0.3846(3) 0.0388(12) Uani 1 1 d .
H1 H 0.1064 0.4598 0.3441 0.047 Uiso 1 1 calc R
C2 C 0.2579(4) 0.4107(5) 0.4148(3) 0.0412(12) Uani 1 1 d .
H2 H 0.2562 0.3199 0.3948 0.049 Uiso 1 1 calc R
C3 C 0.3481(4) 0.4620(5) 0.4745(3) 0.0432(13) Uani 1 1 d .
H3 H 0.4101 0.4065 0.4969 0.052 Uiso 1 1 calc R
C4 C 0.3484(4) 0.5937(5) 0.5016(3) 0.0393(12) Uani 1 1 d .
H4 H 0.4101 0.6293 0.5439 0.047 Uiso 1 1 calc R
C5 C 0.2583(4) 0.6749(5) 0.4670(3) 0.0302(10) Uani 1 1 d .
C6 C 0.2545(4) 0.8228(5) 0.4877(3) 0.0296(10) Uani 1 1 d .
C7 C 0.3421(3) 0.8901(5) 0.5432(3) 0.0317(11) Uani 1 1 d .
H7 H 0.4067 0.8421 0.5708 0.038 Uiso 1 1 calc R
C8 C 0.3349(4) 1.0290(5) 0.5585(3) 0.0319(11) Uani 1 1 d .
C9 C 0.2355(3) 1.0913(5) 0.5183(2) 0.0321(11) Uani 1 1 d .
H9 H 0.2264 1.1850 0.5276 0.039 Uiso 1 1 calc R
C10 C 0.1503(3) 1.0175(5) 0.4649(3) 0.0302(10) Uani 1 1 d .
C11 C 0.0425(3) 1.0806(5) 0.4213(2) 0.0292(10) Uani 1 1 d .
C12 C 0.0210(4) 1.2151(5) 0.4324(3) 0.0350(11) Uani 1 1 d .
H12 H 0.0756 1.2719 0.4680 0.042 Uiso 1 1 calc R
C13 C -0.0801(4) 1.2663(5) 0.3916(3) 0.0391(12) Uani 1 1 d .
H13 H -0.0961 1.3586 0.3990 0.047 Uiso 1 1 calc R
C14 C -0.1580(4) 1.1827(6) 0.3400(3) 0.0409(12) Uani 1 1 d .
H14 H -0.2281 1.2161 0.3108 0.049 Uiso 1 1 calc R
C15 C -0.1319(4) 1.0508(5) 0.3318(3) 0.0370(12) Uani 1 1 d .
H15 H -0.1859 0.9926 0.2967 0.044 Uiso 1 1 calc R
C16 C 0.4278(4) 1.1076(5) 0.6121(3) 0.0330(11) Uani 1 1 d .
C17 C 0.4123(4) 1.2337(5) 0.6452(3) 0.0397(13) Uani 1 1 d .
H17 H 0.3406 1.2657 0.6365 0.048 Uiso 1 1 calc R
C18 C 0.4981(4) 1.3138(5) 0.6904(3) 0.0409(12) Uani 1 1 d .
H18 H 0.4846 1.3994 0.7120 0.049 Uiso 1 1 calc R
C19 C 0.6036(4) 1.2704(5) 0.7043(3) 0.0342(11) Uani 1 1 d .
C20 C 0.6206(4) 1.1445(5) 0.6732(3) 0.0375(12) Uani 1 1 d .
H20 H 0.6924 1.1121 0.6835 0.045 Uiso 1 1 calc R
C21 C 0.5348(4) 1.0651(5) 0.6274(3) 0.0371(12) Uani 1 1 d .
H21 H 0.5489 0.9796 0.6059 0.045 Uiso 1 1 calc R

loop_
_atom_site_aniso_label
_atom_site_aniso_U_11
_atom_site_aniso_U_22
_atom_site_aniso_U_33
_atom_site_aniso_U_23
_atom_site_aniso_U_13
_atom_site_aniso_U_12
Hg1 0.03176(13) 0.03554(13) 0.03910(13) -0.00147(8) -0.00046(9) -0.00249(8)
Cl1 0.0423(7) 0.0444(7) 0.0378(6) 0.0030(5) 0.0052(5) 0.0018(6)
Cl2 0.0319(7) 0.0383(7) 0.0576(7) -0.0040(6) 0.0015(5) -0.0064(6)
N1 0.033(2) 0.030(2) 0.038(2) 0.0025(17) 0.0017(17) 0.0007(19)
N2 0.029(2) 0.031(2) 0.0307(19) -0.0027(16) 0.0039(16) -0.0027(18)
N3 0.033(2) 0.032(2) 0.0325(19) 0.0011(16) 0.0036(17) -0.0004(19)
N4 0.032(3) 0.039(3) 0.054(3) -0.002(2) 0.002(2) -0.008(2)
C1 0.043(3) 0.034(3) 0.035(2) -0.002(2) 0.005(2) -0.008(2)
C2 0.048(3) 0.031(3) 0.047(3) -0.002(2) 0.019(2) -0.001(3)
C3 0.040(3) 0.035(3) 0.053(3) 0.002(2) 0.010(2) 0.012(3)
C4 0.030(3) 0.038(3) 0.044(3) -0.004(2) 0.001(2) 0.008(2)
C5 0.028(2) 0.031(3) 0.030(2) -0.0033(19) 0.0057(19) -0.001(2)
C6 0.027(2) 0.031(3) 0.028(2) 0.0018(19) 0.0036(19) 0.001(2)
C7 0.020(2) 0.034(3) 0.037(2) -0.001(2) 0.0022(19) 0.001(2)
C8 0.026(2) 0.040(3) 0.029(2) -0.001(2) 0.0083(19) -0.004(2)
C9 0.029(3) 0.031(3) 0.034(2) 0.0000(19) 0.005(2) -0.001(2)
C10 0.026(2) 0.033(3) 0.029(2) 0.0004(19) 0.0042(18) -0.001(2)
C11 0.028(2) 0.030(3) 0.026(2) 0.0030(18) 0.0033(18) 0.001(2)
C12 0.035(3) 0.031(3) 0.037(3) 0.002(2) 0.007(2) -0.003(2)
C13 0.040(3) 0.032(3) 0.041(3) 0.006(2) 0.006(2) 0.008(2)
C14 0.026(3) 0.051(3) 0.039(3) 0.008(2) -0.001(2) 0.005(3)
C15 0.032(3) 0.041(3) 0.030(2) 0.000(2) -0.002(2) -0.001(2)
C16 0.027(2) 0.033(3) 0.035(2) 0.000(2) 0.004(2) -0.002(2)
C17 0.026(3) 0.047(3) 0.043(3) -0.011(2) 0.005(2) -0.005(2)
C18 0.035(3) 0.040(3) 0.043(3) -0.014(2) 0.005(2) -0.007(3)
C19 0.030(3) 0.038(3) 0.033(3) 0.004(2) 0.005(2) -0.008(2)
C20 0.025(3) 0.039(3) 0.046(3) 0.004(2) 0.006(2) 0.005(2)
C21 0.034(3) 0.030(3) 0.043(3) 0.002(2) 0.005(2) 0.001(2)

loop_
_atom_type_symbol
_atom_type_description
_atom_type_scat_dispersion_real
_atom_type_scat_dispersion_imag
_atom_type_scat_source
C C 0.0033 0.0016 'International Tables Vol C Tables 4.2.6.8 and 6.1.1.4'
H H 0.0000 0.0000 'International Tables Vol C Tables 4.2.6.8 and 6.1.1.4'
N N 0.0061 0.0033 'International Tables Vol C Tables 4.2.6.8 and 6.1.1.4'
Cl Cl 0.1484 0.1585 'International Tables Vol C Tables 4.2.6.8 and 6.1.1.4'
Hg Hg -2.3894 9.2266 'International Tables Vol C Tables 4.2.6.8 and 6.1.1.4'

loop_
_geom_angle_atom_site_label_1
_geom_angle_atom_site_label_2
_geom_angle_atom_site_label_3
_geom_angle
N2 Hg1 N3 68.87(12)
N2 Hg1 Cl2 134.50(9)
N3 Hg1 Cl2 104.08(10)
N2 Hg1 N1 67.89(13)
N3 Hg1 N1 136.33(12)
Cl2 Hg1 N1 101.62(10)
N2 Hg1 Cl1 102.91(9)
N3 Hg1 Cl1 99.17(9)
Cl2 Hg1 Cl1 122.46(4)
N1 Hg1 Cl1 95.97(10)
C5 N1 C1 119.6(4)
C5 N1 Hg1 119.2(3)
C1 N1 Hg1 121.0(3)
C6 N2 C10 119.7(4)
C6 N2 Hg1 120.7(3)
C10 N2 Hg1 119.4(3)
C15 N3 C11 118.4(4)
C15 N3 Hg1 123.5(3)
C11 N3 Hg1 117.8(3)
C19 N4 H4A 111(4)
C19 N4 H4B 119(4)
H4A N4 H4B 125(6)
N1 C1 C2 122.6(4)
N1 C1 H1 118.7
C2 C1 H1 118.7
C3 C2 C1 118.0(5)
C3 C2 H2 121.0
C1 C2 H2 121.0
C4 C3 C2 119.7(5)
C4 C3 H3 120.2
C2 C3 H3 120.2
C3 C4 C5 119.7(4)
C3 C4 H4 120.1
C5 C4 H4 120.1
N1 C5 C4 120.3(4)
N1 C5 C6 116.3(4)
C4 C5 C6 123.4(4)
N2 C6 C7 122.0(4)
N2 C6 C5 115.7(4)
C7 C6 C5 122.3(4)
C6 C7 C8 119.8(4)
C6 C7 H7 120.1
C8 C7 H7 120.1
C9 C8 C7 116.6(4)
C9 C8 C16 121.2(4)
C7 C8 C16 122.2(4)
C10 C9 C8 120.6(4)
C10 C9 H9 119.7
C8 C9 H9 119.7
N2 C10 C9 121.2(4)
N2 C10 C11 116.7(4)
C9 C10 C11 122.1(4)
N3 C11 C12 121.1(4)
N3 C11 C10 116.5(4)
C12 C11 C10 122.3(4)
C13 C12 C11 119.5(5)
C13 C12 H12 120.3
C11 C12 H12 120.3
C12 C13 C14 119.5(5)
C12 C13 H13 120.3
C14 C13 H13 120.3
C15 C14 C13 118.3(5)
C15 C14 H14 120.8
C13 C14 H14 120.8
N3 C15 C14 123.2(4)
N3 C15 H15 118.4
C14 C15 H15 118.4
C17 C16 C21 116.6(4)
C17 C16 C8 120.6(4)
C21 C16 C8 122.6(4)
C18 C17 C16 121.9(5)
C18 C17 H17 119.0
C16 C17 H17 119.0
C17 C18 C19 120.6(5)
C17 C18 H18 119.7
C19 C18 H18 119.7
C20 C19 C18 118.3(4)
C20 C19 N4 122.2(5)
C18 C19 N4 119.4(5)
C19 C20 C21 121.0(5)
C19 C20 H20 119.5
C21 C20 H20 119.5
C20 C21 C16 121.5(5)
C20 C21 H21 119.3
C16 C21 H21 119.3

loop_
_geom_bond_atom_site_label_1
_geom_bond_atom_site_label_2
_geom_bond_distance
Hg1 N2 2.370(3)
Hg1 N3 2.410(4)
Hg1 Cl2 2.4101(13)
Hg1 N1 2.415(4)
Hg1 Cl1 2.4942(13)
N1 C5 1.331(5)
N1 C1 1.339(6)
N2 C6 1.338(5)
N2 C10 1.338(6)
N3 C15 1.344(6)
N3 C11 1.345(5)
N4 C19 1.391(6)
N4 H4A 0.87(6)
N4 H4B 0.80(6)
C1 C2 1.377(7)
C1 H1 0.9500
C2 C3 1.371(6)
C2 H2 0.9500
C3 C4 1.371(7)
C3 H3 0.9500
C4 C5 1.389(6)
C4 H4 0.9500
C5 C6 1.502(7)
C6 C7 1.387(6)
C7 C8 1.401(6)
C7 H7 0.9500
C8 C9 1.400(6)
C8 C16 1.476(6)
C9 C10 1.388(6)
C9 H9 0.9500
C10 C11 1.500(6)
C11 C12 1.379(6)
C12 C13 1.375(7)
C12 H12 0.9500
C13 C14 1.375(7)
C13 H13 0.9500
C14 C15 1.361(7)
C14 H14 0.9500
C15 H15 0.9500
C16 C17 1.392(6)
C16 C21 1.398(6)
C17 C18 1.383(7)
C17 H17 0.9500
C18 C19 1.384(7)
C18 H18 0.9500
C19 C20 1.381(7)
C20 C21 1.381(6)
C20 H20 0.9500
C21 H21 0.9500

loop_
_geom_torsion_atom_site_label_1
_geom_torsion_atom_site_label_2
_geom_torsion_atom_site_label_3
_geom_torsion_atom_site_label_4
_geom_torsion
N2 Hg1 N1 C5 -2.9(3)
N3 Hg1 N1 C5 -11.3(4)
Cl2 Hg1 N1 C5 -136.4(3)
Cl1 Hg1 N1 C5 98.7(3)
N2 Hg1 N1 C1 -177.6(4)
N3 Hg1 N1 C1 174.0(3)
Cl2 Hg1 N1 C1 48.9(4)
Cl1 Hg1 N1 C1 -76.0(4)
N3 Hg1 N2 C6 178.2(4)
Cl2 Hg1 N2 C6 89.0(3)
N1 Hg1 N2 C6 4.5(3)
Cl1 Hg1 N2 C6 -86.8(3)
N3 Hg1 N2 C10 -6.8(3)
Cl2 Hg1 N2 C10 -96.0(3)
N1 Hg1 N2 C10 179.5(4)
Cl1 Hg1 N2 C10 88.2(3)
N2 Hg1 N3 C15 -178.7(4)
Cl2 Hg1 N3 C15 -46.1(4)
N1 Hg1 N3 C15 -170.3(3)
Cl1 Hg1 N3 C15 80.9(4)
N2 Hg1 N3 C11 6.8(3)
Cl2 Hg1 N3 C11 139.4(3)
N1 Hg1 N3 C11 15.1(4)
Cl1 Hg1 N3 C11 -93.6(3)
C5 N1 C1 C2 0.1(7)
Hg1 N1 C1 C2 174.8(4)
N1 C1 C2 C3 1.2(8)
C1 C2 C3 C4 -0.4(8)
C2 C3 C4 C5 -1.4(8)
C1 N1 C5 C4 -2.0(7)
Hg1 N1 C5 C4 -176.8(3)
C1 N1 C5 C6 176.1(4)
Hg1 N1 C5 C6 1.3(5)
C3 C4 C5 N1 2.7(7)
C3 C4 C5 C6 -175.2(4)
C10 N2 C6 C7 -0.2(7)
Hg1 N2 C6 C7 174.8(3)
C10 N2 C6 C5 179.5(4)
Hg1 N2 C6 C5 -5.5(5)
N1 C5 C6 N2 2.6(6)
C4 C5 C6 N2 -179.4(4)
N1 C5 C6 C7 -177.6(4)
C4 C5 C6 C7 0.4(7)
N2 C6 C7 C8 -1.9(7)
C5 C6 C7 C8 178.4(4)
C6 C7 C8 C9 2.5(6)
C6 C7 C8 C16 -175.8(4)
C7 C8 C9 C10 -1.2(6)
C16 C8 C9 C10 177.1(4)
C6 N2 C10 C9 1.6(7)
Hg1 N2 C10 C9 -173.5(3)
C6 N2 C10 C11 -178.7(4)
Hg1 N2 C10 C11 6.2(5)
C8 C9 C10 N2 -0.8(7)
C8 C9 C10 C11 179.5(4)
C15 N3 C11 C12 -0.4(6)
Hg1 N3 C11 C12 174.4(3)
C15 N3 C11 C10 178.9(4)
Hg1 N3 C11 C10 -6.3(5)
N2 C10 C11 N3 0.2(6)
C9 C10 C11 N3 179.8(4)
N2 C10 C11 C12 179.5(4)
C9 C10 C11 C12 -0.8(7)
N3 C11 C12 C13 0.3(7)
C10 C11 C12 C13 -179.0(4)
C11 C12 C13 C14 -0.3(7)
C12 C13 C14 C15 0.5(8)
C11 N3 C15 C14 0.7(7)
Hg1 N3 C15 C14 -173.8(4)
C13 C14 C15 N3 -0.7(8)
C9 C8 C16 C17 18.9(7)
C7 C8 C16 C17 -162.8(5)
C9 C8 C16 C21 -156.6(4)
C7 C8 C16 C21 21.6(7)
C21 C16 C17 C18 0.5(7)
C8 C16 C17 C18 -175.3(5)
C16 C17 C18 C19 0.0(8)
C17 C18 C19 C20 -1.0(8)
C17 C18 C19 N4 -179.1(5)
C18 C19 C20 C21 1.6(7)
N4 C19 C20 C21 179.7(4)
C19 C20 C21 C16 -1.2(7)
C17 C16 C21 C20 0.1(7)
C8 C16 C21 C20 175.8(4)
